data_2235412
loop_
_publ_author_name
'Fathi, Majda'
'Fouham, Youssef'
'Arbib, El Hassan'
'Lakhrissi, Brahim'
'Saadi, Mohamed'
'El Ammari, Lahcen'

_publ_section_title
;
 8-Hydroxy-5-(hydroxymethyl)quinolin-1-ium chloride
;
_journal_coeditor_code FJ2562
_journal_issue 7
_journal_name_full 'Acta Crystallographica Section E'
_journal_page_first o1979
_journal_page_last o1980
_journal_paper_doi 10.1107/S1600536812024233
_journal_volume 68
_journal_year 2012
_chemical_formula_iupac 'C10 H10 N O2 +, Cl -'
_chemical_formula_moiety 'C10 H10 N O2 +, Cl -'
_chemical_formula_sum 'C10 H10 Cl N O2'
_chemical_formula_weight 211.64
_chemical_name_systematic
;
8-Hydroxy-5-(hydroxymethyl)quinolin-1-ium chloride
;
_space_group_IT_number 14
_symmetry_cell_setting monoclinic
_symmetry_space_group_name_Hall '-P 2ybc'
_symmetry_space_group_name_H-M 'P 1 21/c 1'
_atom_sites_solution_hydrogens difmap
_atom_sites_solution_primary direct
_atom_sites_solution_secondary difmap
_audit_creation_method SHELXL-97
_cell_angle_alpha 90.00
_cell_angle_beta 101.183(3)
_cell_angle_gamma 90.00
_cell_formula_units_Z 4
_cell_length_a 6.9081(5)
_cell_length_b 8.0577(5)
_cell_length_c 17.1890(11)
_cell_measurement_reflns_used 4615
_cell_measurement_temperature 296(2)
_cell_measurement_theta_max 36.53
_cell_measurement_theta_min 2.80
_cell_volume 938.63(11)
_computing_cell_refinement 'APEX2 (Bruker, 2005)'
_computing_data_collection 'APEX2 (Bruker, 2005)'
_computing_data_reduction 'SAINT (Bruker, 2005)'
_computing_molecular_graphics 'ORTEP-3 for Windows (Farrugia, 1997)'
_computing_publication_material 'PLATON (Spek, 2009) and publCIF (Westrip, 2010)'
_computing_structure_refinement 'SHELXL97 (Sheldrick, 2008)'
_computing_structure_solution 'SHELXS97 (Sheldrick, 2008)'
_diffrn_ambient_temperature 296(2)
_diffrn_measured_fraction_theta_full 0.997
_diffrn_measured_fraction_theta_max 0.997
_diffrn_measurement_device_type 'Bruker X8 APEX'
_diffrn_measurement_method '\f and \w scans'
_diffrn_radiation_monochromator graphite
_diffrn_radiation_source 'fine-focus sealed tube'
_diffrn_radiation_type MoK\a
_diffrn_radiation_wavelength 0.71073
_diffrn_reflns_av_R_equivalents 0.0242
_diffrn_reflns_av_sigmaI/netI 0.0187
_diffrn_reflns_limit_h_max 11
_diffrn_reflns_limit_h_min -11
_diffrn_reflns_limit_k_max 13
_diffrn_reflns_limit_k_min -12
_diffrn_reflns_limit_l_max 28
_diffrn_reflns_limit_l_min -28
_diffrn_reflns_number 22727
_diffrn_reflns_theta_full 36.53
_diffrn_reflns_theta_max 36.53
_diffrn_reflns_theta_min 2.80
_exptl_absorpt_coefficient_mu 0.377
_exptl_absorpt_correction_type none
_exptl_crystal_colour colourless
_exptl_crystal_density_diffrn 1.498
_exptl_crystal_density_method 'not measured'
_exptl_crystal_description needle
_exptl_crystal_F_000 440
_exptl_crystal_size_max 0.54
_exptl_crystal_size_mid 0.43
_exptl_crystal_size_min 0.12
_refine_diff_density_max 0.504
_refine_diff_density_min -0.204
_refine_ls_extinction_method none
_refine_ls_goodness_of_fit_ref 1.066
_refine_ls_hydrogen_treatment constr
_refine_ls_matrix_type full
_refine_ls_number_parameters 127
_refine_ls_number_reflns 4615
_refine_ls_number_restraints 0
_refine_ls_restrained_S_all 1.066
_refine_ls_R_factor_all 0.0505
_refine_ls_R_factor_gt 0.0385
_refine_ls_shift/su_max 0.001
_refine_ls_shift/su_mean 0.000
_refine_ls_structure_factor_coef Fsqd
_refine_ls_weighting_details 'calc w=1/[\s^2^(Fo^2^)+(0.0694P)^2^+0.1142P] where P=(Fo^2^+2Fc^2^)/3'
_refine_ls_weighting_scheme calc
_refine_ls_wR_factor_gt 0.1153
_refine_ls_wR_factor_ref 0.1243
_reflns_number_gt 3679
_reflns_number_total 4615
_reflns_threshold_expression I>2\s(I)
_cod_data_source_file fj2562.cif
_cod_data_source_block I
_cod_original_sg_symbol_Hall -p_2ybc
_cod_original_sg_symbol_H-M 'P 21/c'
_cod_database_code 2235412
_cod_database_fobs_code 2235412

loop_
_symmetry_equiv_pos_as_xyz
'x, y, z'
'-x, y+1/2, -z+1/2'
'-x, -y, -z'
'x, -y-1/2, z-1/2'

loop_
_atom_site_type_symbol
_atom_site_label
_atom_site_fract_x
_atom_site_fract_y
_atom_site_fract_z
_atom_site_U_iso_or_equiv
_atom_site_adp_type
_atom_site_calc_flag
_atom_site_refinement_flags
_atom_site_occupancy
_atom_site_symmetry_multiplicity
Cl Cl1 0.16928(4) 0.17354(3) 0.310398(15) 0.03843(8) Uani d . 1 1
O O1 0.30276(12) 0.22164(9) 0.51946(4) 0.03652(16) Uani d . 1 1
H H1O 0.3342 0.1525 0.5547 0.055 Uiso calc R 1 1
O O2 0.44071(12) 0.98428(9) 0.61542(5) 0.03859(17) Uani d . 1 1
H H2O 0.5509 0.9455 0.6316 0.058 Uiso calc R 1 1
N N1 0.19725(11) 0.47152(9) 0.41916(4) 0.02749(14) Uani d . 1 1
H H1N 0.1996 0.3699 0.4041 0.033 Uiso calc R 1 1
C C1 0.14320(16) 0.58746(13) 0.36492(5) 0.03366(18) Uani d . 1 1
H H1 0.1075 0.5578 0.3118 0.040 Uiso calc R 1 1
C C2 0.13937(16) 0.75383(12) 0.38682(6) 0.0362(2) Uani d . 1 1
H H2 0.1026 0.8355 0.3486 0.043 Uiso calc R 1 1
C C3 0.19059(14) 0.79558(11) 0.46549(6) 0.03077(17) Uani d . 1 1
H H3 0.1887 0.9064 0.4804 0.037 Uiso calc R 1 1
C C4 0.24629(12) 0.67260(10) 0.52439(5) 0.02444(14) Uani d . 1 1
C C5 0.24952(12) 0.50630(10) 0.49814(5) 0.02361(14) Uani d . 1 1
C C6 0.30430(13) 0.37354(10) 0.55186(5) 0.02688(15) Uani d . 1 1
C C7 0.35081(16) 0.40924(12) 0.63135(5) 0.03253(18) Uani d . 1 1
H H7 0.3846 0.3239 0.6679 0.039 Uiso calc R 1 1
C C8 0.34767(16) 0.57403(12) 0.65797(5) 0.03347(18) Uani d . 1 1
H H8 0.3807 0.5948 0.7121 0.040 Uiso calc R 1 1
C C9 0.29775(14) 0.70577(11) 0.60713(5) 0.02761(15) Uani d . 1 1
C C10 0.29652(17) 0.87978(12) 0.63908(6) 0.03501(19) Uani d . 1 1
H H10A 0.1669 0.9279 0.6209 0.042 Uiso calc R 1 1
H H10B 0.3200 0.8753 0.6965 0.042 Uiso calc R 1 1

loop_
_atom_site_aniso_label
_atom_site_aniso_U_11
_atom_site_aniso_U_22
_atom_site_aniso_U_33
_atom_site_aniso_U_12
_atom_site_aniso_U_13
_atom_site_aniso_U_23
Cl1 0.04035(14) 0.03721(14) 0.03423(12) 0.00236(9) -0.00147(9) -0.00972(8)
O1 0.0523(4) 0.0204(3) 0.0344(3) 0.0019(3) 0.0024(3) 0.0011(2)
O2 0.0372(4) 0.0224(3) 0.0521(4) -0.0014(2) -0.0014(3) 0.0061(3)
N1 0.0306(3) 0.0242(3) 0.0260(3) -0.0013(2) 0.0016(2) -0.0007(2)
C1 0.0395(5) 0.0317(4) 0.0265(4) -0.0006(3) -0.0018(3) 0.0027(3)
C2 0.0431(5) 0.0286(4) 0.0326(4) 0.0007(4) -0.0034(4) 0.0066(3)
C3 0.0334(4) 0.0218(3) 0.0342(4) 0.0001(3) -0.0006(3) 0.0035(3)
C4 0.0243(3) 0.0209(3) 0.0274(3) -0.0018(2) 0.0033(3) 0.0011(2)
C5 0.0242(3) 0.0209(3) 0.0251(3) -0.0015(2) 0.0034(2) 0.0013(2)
C6 0.0304(4) 0.0207(3) 0.0289(3) -0.0018(3) 0.0043(3) 0.0028(3)
C7 0.0432(5) 0.0253(4) 0.0277(4) -0.0024(3) 0.0037(3) 0.0053(3)
C8 0.0450(5) 0.0295(4) 0.0254(3) -0.0046(4) 0.0057(3) 0.0009(3)
C9 0.0317(4) 0.0232(3) 0.0280(3) -0.0040(3) 0.0060(3) -0.0014(3)
C10 0.0425(5) 0.0263(4) 0.0369(4) -0.0026(3) 0.0094(4) -0.0061(3)

loop_
_atom_type_symbol
_atom_type_description
_atom_type_scat_dispersion_real
_atom_type_scat_dispersion_imag
_atom_type_scat_source
C C 0.0033 0.0016 'International Tables Vol C Tables 4.2.6.8 and 6.1.1.4'
H H 0.0000 0.0000 'International Tables Vol C Tables 4.2.6.8 and 6.1.1.4'
N N 0.0061 0.0033 'International Tables Vol C Tables 4.2.6.8 and 6.1.1.4'
O O 0.0106 0.0060 'International Tables Vol C Tables 4.2.6.8 and 6.1.1.4'
Cl Cl 0.1484 0.1585 'International Tables Vol C Tables 4.2.6.8 and 6.1.1.4'

loop_
_geom_angle_atom_site_label_1
_geom_angle_atom_site_label_2
_geom_angle_atom_site_label_3
_geom_angle
C6 O1 H1O 109.5
C10 O2 H2O 109.5
C1 N1 C5 122.74(8)
C1 N1 H1N 118.6
C5 N1 H1N 118.6
N1 C1 C2 120.45(9)
N1 C1 H1 119.8
C2 C1 H1 119.8
C3 C2 C1 119.16(8)
C3 C2 H2 120.4
C1 C2 H2 120.4
C2 C3 C4 121.05(8)
C2 C3 H3 119.5
C4 C3 H3 119.5
C3 C4 C5 116.98(8)
C3 C4 C9 124.33(8)
C5 C4 C9 118.69(7)
N1 C5 C4 119.60(7)
N1 C5 C6 118.65(7)
C4 C5 C6 121.75(7)
O1 C6 C7 125.81(8)
O1 C6 C5 115.99(8)
C7 C6 C5 118.19(8)
C6 C7 C8 120.44(8)
C6 C7 H7 119.8
C8 C7 H7 119.8
C9 C8 C7 122.67(8)
C9 C8 H8 118.7
C7 C8 H8 118.7
C8 C9 C4 118.25(8)
C8 C9 C10 120.34(8)
C4 C9 C10 121.41(8)
O2 C10 C9 113.14(8)
O2 C10 H10A 109.0
C9 C10 H10A 109.0
O2 C10 H10B 109.0
C9 C10 H10B 109.0
H10A C10 H10B 107.8

loop_
_geom_bond_atom_site_label_1
_geom_bond_atom_site_label_2
_geom_bond_distance
O1 C6 1.3439(11)
O1 H1O 0.8200
O2 C10 1.4225(13)
O2 H2O 0.8200
N1 C1 1.3215(12)
N1 C5 1.3644(11)
N1 H1N 0.8600
C1 C2 1.3941(14)
C1 H1 0.9300
C2 C3 1.3718(14)
C2 H2 0.9300
C3 C4 1.4155(12)
C3 H3 0.9300
C4 C5 1.4155(11)
C4 C9 1.4229(12)
C5 C6 1.4158(11)
C6 C7 1.3721(13)
C7 C8 1.4059(14)
C7 H7 0.9300
C8 C9 1.3757(13)
C8 H8 0.9300
C9 C10 1.5065(12)
C10 H10A 0.9700
C10 H10B 0.9700

loop_
_geom_hbond_atom_site_label_D
_geom_hbond_atom_site_label_H
_geom_hbond_atom_site_label_A
_geom_hbond_site_symmetry_A
_geom_hbond_distance_DH
_geom_hbond_distance_HA
_geom_hbond_distance_DA
_geom_hbond_angle_DHA
N1 H1N Cl1 . 0.86 2.24 3.0261(8) 152
O1 H1O O2 1_545 0.82 1.78 2.5841(10) 166
O2 H2O Cl1 3_666 0.82 2.21 3.0281(8) 172

loop_
_cod_related_entry_id
_cod_related_entry_database
_cod_related_entry_code
1 ChemSpider 30657858
